data_4087974
loop_
_publ_author_name
'Malvolti, Floriane'
'Rouxel, C\'edric'
'Triadon, Am\'ed\'ee'
'Grelaud, Guillaume'
'Richy, Nicolas'
'Mongin, Olivier'
'Blanchard-Desce, Mireille'
'Toupet, Loic'
'Razak, Fazira I. Abdul'
'Stranger, Robert'
'Samoc, Marek'
'Yang, Xinwei'
'Wang, Genmiao'
'Barlow, Adam'
'Cifuentes, Marie P.'
'Humphrey, Mark G.'
'Paul, Fr\'ed\'eric'

_publ_section_title
;
 2,7-Fluorenediyl-Bridged Complexes Containing Electroactive
 &#x201C;Fe(\h5-C5Me5)(\k2-dppe)C\\tb C--&#x201D; End Groups: Molecular
 Wires and Remarkable Nonlinear Electrochromes
;
_journal_issue 22
_journal_name_full Organometallics
_journal_page_first 5418
_journal_paper_doi 10.1021/acs.organomet.5b00769
_journal_volume 34
_journal_year 2015
_chemical_formula_sum 'C59 H64 Fe P2'
_chemical_formula_weight 890.89
_space_group_crystal_system monoclinic
_space_group_IT_number 14
_space_group_name_Hall '-P 2yn'
_space_group_name_H-M_alt 'P 1 21/n 1'
_atom_sites_solution_hydrogens geom
_audit_creation_method SHELXL-2014/6
_cell_angle_alpha 90
_cell_angle_beta 101.374(9)
_cell_angle_gamma 90
_cell_formula_units_Z 4
_cell_length_a 10.6660(10)
_cell_length_b 19.220(2)
_cell_length_c 23.791(2)
_cell_measurement_reflns_used 15682
_cell_measurement_temperature 261(2)
_cell_measurement_theta_max 26.997
_cell_measurement_theta_min 2.520
_cell_volume 4781.4(8)
_computing_cell_refinement 'CrysAlis RED, Oxford Diffraction Ltd.,Version 1.171.37.35'
_computing_data_collection 'CrysAlis CCD, Oxford Diffraction Ltd.,Version 1.171.37.35'
_computing_data_reduction 'CrysAlis RED, Oxford Diffraction Ltd.,Version 1.171.37.35'
_computing_molecular_graphics 'MERCURY 3.3(CCDC, 2014)'
_computing_publication_material 'WINGX (Farrugia, 1999)'
_computing_structure_refinement 'SHELXL-2014/6 (Sheldrick, 2014)'
_computing_structure_solution 'SIR-97_(Altomare & al., 1999)'
_diffrn_ambient_temperature 261(2)
_diffrn_detector_area_resol_mean 16.1852
_diffrn_measured_fraction_theta_full 0.996
_diffrn_measured_fraction_theta_max 0.992
_diffrn_measurement_device_type 'CCD Saphire 3 Xcalibur'
_diffrn_measurement_method 'omega scan'
_diffrn_radiation_monochromator graphite
_diffrn_radiation_source 'fine-focus sealed tube'
_diffrn_radiation_type MoK\a
_diffrn_radiation_wavelength 0.71073
_diffrn_reflns_av_R_equivalents 0.1451
_diffrn_reflns_av_unetI/netI 0.3085
_diffrn_reflns_Laue_measured_fraction_full 0.996
_diffrn_reflns_Laue_measured_fraction_max 0.992
_diffrn_reflns_limit_h_max 8
_diffrn_reflns_limit_h_min -13
_diffrn_reflns_limit_k_max 24
_diffrn_reflns_limit_k_min -24
_diffrn_reflns_limit_l_max 30
_diffrn_reflns_limit_l_min -30
_diffrn_reflns_number 33381
_diffrn_reflns_point_group_measured_fraction_full 0.996
_diffrn_reflns_point_group_measured_fraction_max 0.992
_diffrn_reflns_theta_full 25.242
_diffrn_reflns_theta_max 26.997
_diffrn_reflns_theta_min 2.520
_exptl_absorpt_coefficient_mu 0.421
_exptl_absorpt_correction_type none
_exptl_crystal_colour red
_exptl_crystal_density_diffrn 1.238
_exptl_crystal_description prism
_exptl_crystal_F_000 1896
_exptl_crystal_size_max 0.25
_exptl_crystal_size_mid 0.10
_exptl_crystal_size_min 0.10
_refine_diff_density_max 1.362
_refine_diff_density_min -0.826
_refine_diff_density_rms 0.117
_refine_ls_extinction_coef 0.0033(5)
_refine_ls_extinction_expression Fc^*^=kFc[1+0.001xFc^2^\l^3^/sin(2\q)]^-1/4^
_refine_ls_extinction_method SHELXL
_refine_ls_goodness_of_fit_ref 0.685
_refine_ls_hydrogen_treatment constr
_refine_ls_matrix_type full
_refine_ls_number_parameters 565
_refine_ls_number_reflns 10362
_refine_ls_number_restraints 0
_refine_ls_restrained_S_all 0.685
_refine_ls_R_factor_all 0.1771
_refine_ls_R_factor_gt 0.0694
_refine_ls_shift/su_max 0.000
_refine_ls_shift/su_mean 0.000
_refine_ls_structure_factor_coef Fsqd
_refine_ls_weighting_details 'w=1/[\s^2^(Fo^2^)+(0.1000P)^2^] where P=(Fo^2^+2Fc^2^)/3'
_refine_ls_weighting_scheme calc
_refine_ls_wR_factor_gt 0.1586
_refine_ls_wR_factor_ref 0.1781
_reflns_Friedel_coverage 0.000
_reflns_number_gt 3645
_reflns_number_total 10362
_reflns_threshold_expression 'I > 2\s(I)'
_cod_data_source_file om5b00769_si_002.cif
_cod_data_source_block 2a
_cod_original_sg_symbol_H-M 'P 21/n'
_cod_database_code 4087974
_shelx_space_group_comment
;
The symmetry employed for this shelxl refinement is uniquely defined
by the following loop, which should always be used as a source of
symmetry information in preference to the above space-group names.
They are only intended as comments.
;
_shelxl_version_number 2014/6

loop_
_space_group_symop_operation_xyz
'x, y, z'
'-x+1/2, y+1/2, -z+1/2'
'-x, -y, -z'
'x-1/2, -y-1/2, z-1/2'

loop_
_atom_site_label
_atom_site_type_symbol
_atom_site_fract_x
_atom_site_fract_y
_atom_site_fract_z
_atom_site_U_iso_or_equiv
_atom_site_adp_type
_atom_site_occupancy
_atom_site_site_symmetry_order
_atom_site_calc_flag
_atom_site_refinement_flags_posn
_atom_site_refinement_flags_adp
Fe1 Fe 0.79848(6) 0.18222(4) 0.36804(3) 0.0253(2) Uani 1 1 d . .
P1 P 0.78448(12) 0.23178(7) 0.44893(5) 0.0279(3) Uani 1 1 d . .
P2 P 0.68760(11) 0.27056(7) 0.32683(5) 0.0254(3) Uani 1 1 d . .
C1 C 0.8946(5) 0.1104(3) 0.3242(2) 0.0300(12) Uani 1 1 d . .
C2 C 0.7651(5) 0.1133(3) 0.2964(2) 0.0297(12) Uani 1 1 d . .
C3 C 0.6891(4) 0.0926(2) 0.3375(2) 0.0277(12) Uani 1 1 d . .
C4 C 0.7744(5) 0.0760(3) 0.3891(2) 0.0332(13) Uani 1 1 d . .
C5 C 0.9029(5) 0.0886(3) 0.3832(2) 0.0314(13) Uani 1 1 d . .
C6 C 1.0080(5) 0.1215(3) 0.2965(2) 0.0454(15) Uani 1 1 d . .
H6A H 1.0784 0.1390 0.3244 0.068 Uiso 1 1 calc R U
H6B H 0.9862 0.1544 0.2658 0.068 Uiso 1 1 calc R U
H6C H 1.0317 0.0781 0.2815 0.068 Uiso 1 1 calc R U
C7 C 0.7165(5) 0.1233(3) 0.2339(2) 0.0435(15) Uani 1 1 d . .
H7A H 0.6272 0.1347 0.2272 0.065 Uiso 1 1 calc R U
H7B H 0.7283 0.0811 0.2139 0.065 Uiso 1 1 calc R U
H7C H 0.7627 0.1604 0.2202 0.065 Uiso 1 1 calc R U
C8 C 0.5483(5) 0.0779(3) 0.3216(2) 0.0427(15) Uani 1 1 d . .
H8A H 0.5053 0.1173 0.3017 0.064 Uiso 1 1 calc R U
H8B H 0.5154 0.0694 0.3557 0.064 Uiso 1 1 calc R U
H8C H 0.5342 0.0377 0.2972 0.064 Uiso 1 1 calc R U
C9 C 0.7395(5) 0.0393(3) 0.4413(2) 0.0444(15) Uani 1 1 d . .
H9A H 0.7940 0.0559 0.4756 0.067 Uiso 1 1 calc R U
H9B H 0.7507 -0.0100 0.4380 0.067 Uiso 1 1 calc R U
H9C H 0.6519 0.0491 0.4428 0.067 Uiso 1 1 calc R U
C10 C 1.0229(5) 0.0755(3) 0.4259(2) 0.0436(15) Uani 1 1 d . .
H10A H 1.0042 0.0749 0.4638 0.065 Uiso 1 1 calc R U
H10B H 1.0835 0.1117 0.4234 0.065 Uiso 1 1 calc R U
H10C H 1.0582 0.0314 0.4180 0.065 Uiso 1 1 calc R U
C11 C 0.7670(4) 0.3251(3) 0.4352(2) 0.0323(13) Uani 1 1 d . .
H11A H 0.7414 0.3481 0.4675 0.039 Uiso 1 1 calc R U
H11B H 0.8479 0.3447 0.4303 0.039 Uiso 1 1 calc R U
C12 C 0.6662(4) 0.3361(3) 0.3813(2) 0.0312(13) Uani 1 1 d . .
H12A H 0.6742 0.3826 0.3665 0.037 Uiso 1 1 calc R U
H12B H 0.5816 0.3316 0.3902 0.037 Uiso 1 1 calc R U
C13 C 0.6487(5) 0.2151(3) 0.4848(2) 0.0312(13) Uani 1 1 d . .
C14 C 0.5487(4) 0.1744(3) 0.4589(2) 0.0365(14) Uani 1 1 d . .
H14 H 0.5498 0.1556 0.4230 0.044 Uiso 1 1 calc R U
C15 C 0.4447(5) 0.1603(3) 0.4849(3) 0.0501(17) Uani 1 1 d . .
H15 H 0.3775 0.1325 0.4667 0.060 Uiso 1 1 calc R U
C16 C 0.4442(6) 0.1885(4) 0.5381(3) 0.0535(18) Uani 1 1 d . .
H16 H 0.3772 0.1784 0.5565 0.064 Uiso 1 1 calc R U
C17 C 0.5413(6) 0.2311(4) 0.5640(3) 0.0543(18) Uani 1 1 d . .
H17 H 0.5380 0.2512 0.5992 0.065 Uiso 1 1 calc R U
C18 C 0.6438(5) 0.2446(3) 0.5384(2) 0.0415(15) Uani 1 1 d . .
H18 H 0.7098 0.2733 0.5565 0.050 Uiso 1 1 calc R U
C19 C 0.9183(4) 0.2262(3) 0.5091(2) 0.0312(12) Uani 1 1 d . .
C20 C 0.9314(5) 0.1688(3) 0.5466(2) 0.0361(14) Uani 1 1 d . .
H20 H 0.8664 0.1359 0.5424 0.043 Uiso 1 1 calc R U
C21 C 1.0373(5) 0.1602(3) 0.5892(2) 0.0465(16) Uani 1 1 d . .
H21 H 1.0446 0.1204 0.6118 0.056 Uiso 1 1 calc R U
C22 C 1.1324(5) 0.2091(4) 0.5992(2) 0.0492(17) Uani 1 1 d . .
H22 H 1.2023 0.2039 0.6291 0.059 Uiso 1 1 calc R U
C23 C 1.1219(5) 0.2664(3) 0.5635(2) 0.0466(16) Uani 1 1 d . .
H23 H 1.1863 0.2998 0.5691 0.056 Uiso 1 1 calc R U
C24 C 1.0171(5) 0.2747(3) 0.5196(2) 0.0379(14) Uani 1 1 d . .
H24 H 1.0124 0.3140 0.4964 0.046 Uiso 1 1 calc R U
C25 C 0.7527(4) 0.3228(3) 0.27393(19) 0.0247(11) Uani 1 1 d . .
C26 C 0.8586(4) 0.2991(3) 0.2535(2) 0.0291(12) Uani 1 1 d . .
H26 H 0.8965 0.2570 0.2666 0.035 Uiso 1 1 calc R U
C27 C 0.9081(5) 0.3381(3) 0.2137(2) 0.0356(14) Uani 1 1 d . .
H27 H 0.9784 0.3216 0.1999 0.043 Uiso 1 1 calc R U
C28 C 0.8544(5) 0.4003(3) 0.1946(2) 0.0429(15) Uani 1 1 d . .
H28 H 0.8888 0.4264 0.1684 0.051 Uiso 1 1 calc R U
C29 C 0.7489(5) 0.4245(3) 0.2142(2) 0.0430(14) Uani 1 1 d . .
H29 H 0.7113 0.4665 0.2007 0.052 Uiso 1 1 calc R U
C30 C 0.6988(5) 0.3857(3) 0.2542(2) 0.0377(14) Uani 1 1 d . .
H30 H 0.6284 0.4024 0.2677 0.045 Uiso 1 1 calc R U
C31 C 0.5226(4) 0.2595(3) 0.2879(2) 0.0280(12) Uani 1 1 d . .
C32 C 0.4922(5) 0.2564(3) 0.2282(2) 0.0306(12) Uani 1 1 d . .
H32 H 0.5569 0.2621 0.2075 0.037 Uiso 1 1 calc R U
C33 C 0.3682(5) 0.2450(3) 0.1989(2) 0.0401(14) Uani 1 1 d . .
H33 H 0.3499 0.2430 0.1591 0.048 Uiso 1 1 calc R U
C34 C 0.2709(5) 0.2366(3) 0.2301(3) 0.0397(14) Uani 1 1 d . .
H34 H 0.1871 0.2293 0.2110 0.048 Uiso 1 1 calc R U
C35 C 0.2990(5) 0.2391(3) 0.2883(2) 0.0383(14) Uani 1 1 d . .
H35 H 0.2342 0.2330 0.3088 0.046 Uiso 1 1 calc R U
C36 C 0.4216(4) 0.2503(3) 0.3169(2) 0.0324(13) Uani 1 1 d . .
H36 H 0.4383 0.2519 0.3567 0.039 Uiso 1 1 calc R U
C37 C 0.9466(4) 0.2394(3) 0.37680(19) 0.0249(11) Uani 1 1 d . .
C38 C 1.0404(5) 0.2758(3) 0.3832(2) 0.0280(12) Uani 1 1 d . .
C39 C 1.1461(4) 0.3232(3) 0.38992(19) 0.0250(11) Uani 1 1 d . .
C40 C 1.2564(4) 0.3136(3) 0.4318(2) 0.0304(12) Uani 1 1 d . .
H40 H 1.2626 0.2741 0.4548 0.036 Uiso 1 1 calc R U
C41 C 1.3571(4) 0.3605(3) 0.4404(2) 0.0304(13) Uani 1 1 d . .
H41 H 1.4286 0.3530 0.4692 0.036 Uiso 1 1 calc R U
C42 C 1.3499(4) 0.4191(3) 0.4053(2) 0.0261(12) Uani 1 1 d . .
C43 C 1.4380(4) 0.4772(3) 0.4048(2) 0.0297(12) Uani 1 1 d . .
C44 C 1.5557(4) 0.4920(3) 0.4384(2) 0.0333(13) Uani 1 1 d . .
H44 H 1.5932 0.4615 0.4672 0.040 Uiso 1 1 calc R U
C45 C 1.6179(5) 0.5533(3) 0.4286(2) 0.0386(14) Uani 1 1 d . .
H45 H 1.6968 0.5642 0.4514 0.046 Uiso 1 1 calc R U
C46 C 1.5634(5) 0.5975(3) 0.3858(3) 0.0427(15) Uani 1 1 d . .
H46 H 1.6066 0.6378 0.3791 0.051 Uiso 1 1 calc R U
C47 C 1.4441(5) 0.5832(3) 0.3519(2) 0.0382(14) Uani 1 1 d . .
H47 H 1.4074 0.6139 0.3231 0.046 Uiso 1 1 calc R U
C48 C 1.3806(4) 0.5230(3) 0.3616(2) 0.0302(12) Uani 1 1 d . .
C49 C 1.2500(4) 0.4984(3) 0.3312(2) 0.0293(12) Uani 1 1 d . .
C50 C 1.2404(4) 0.4291(3) 0.3632(2) 0.0258(12) Uani 1 1 d . .
C51 C 1.1413(4) 0.3826(3) 0.3544(2) 0.0260(12) Uani 1 1 d . .
H51 H 1.0708 0.3900 0.3251 0.031 Uiso 1 1 calc R U
C52 C 1.1428(5) 0.5497(3) 0.3391(2) 0.0376(14) Uani 1 1 d . .
H52A H 1.1521 0.5917 0.3177 0.045 Uiso 1 1 calc R U
H52B H 1.0611 0.5290 0.3221 0.045 Uiso 1 1 calc R U
C53 C 1.1393(5) 0.5700(4) 0.4007(2) 0.0554(18) Uani 1 1 d . .
H53A H 1.2263 0.5669 0.4224 0.066 Uiso 1 1 calc R U
H53B H 1.1154 0.6187 0.4002 0.066 Uiso 1 1 calc R U
C54 C 1.0630(12) 0.5354(6) 0.4316(4) 0.167(6) Uani 1 1 d . .
H54A H 1.0504 0.5671 0.4617 0.200 Uiso 1 1 calc R U
H54B H 1.1143 0.4973 0.4505 0.200 Uiso 1 1 calc R U
C55 C 0.9378(6) 0.5059(5) 0.4084(3) 0.092(3) Uani 1 1 d . .
H55A H 0.9042 0.4844 0.4388 0.138 Uiso 1 1 calc R U
H55B H 0.8810 0.5422 0.3913 0.138 Uiso 1 1 calc R U
H55C H 0.9457 0.4717 0.3800 0.138 Uiso 1 1 calc R U
C56 C 1.2401(5) 0.4874(3) 0.2662(2) 0.0319(13) Uani 1 1 d . .
H56A H 1.1554 0.4697 0.2503 0.038 Uiso 1 1 calc R U
H56B H 1.2483 0.5323 0.2487 0.038 Uiso 1 1 calc R U
C57 C 1.3375(5) 0.4386(3) 0.2496(2) 0.0369(13) Uani 1 1 d . .
H57A H 1.3222 0.3920 0.2626 0.044 Uiso 1 1 calc R U
H57B H 1.4221 0.4527 0.2693 0.044 Uiso 1 1 calc R U
C58 C 1.3348(5) 0.4365(3) 0.1851(2) 0.0462(16) Uani 1 1 d . .
H58A H 1.3589 0.4820 0.1731 0.055 Uiso 1 1 calc R U
H58B H 1.3987 0.4036 0.1780 0.055 Uiso 1 1 calc R U
C59 C 1.2088(6) 0.4170(4) 0.1487(3) 0.0606(19) Uani 1 1 d . .
H59A H 1.2157 0.4170 0.1091 0.091 Uiso 1 1 calc R U
H59B H 1.1848 0.3714 0.1593 0.091 Uiso 1 1 calc R U
H59C H 1.1449 0.4500 0.1544 0.091 Uiso 1 1 calc R U

loop_
_atom_site_aniso_label
_atom_site_aniso_U_11
_atom_site_aniso_U_22
_atom_site_aniso_U_33
_atom_site_aniso_U_23
_atom_site_aniso_U_13
_atom_site_aniso_U_12
Fe1 0.0282(4) 0.0308(4) 0.0190(4) -0.0003(3) 0.0102(3) 0.0001(3)
P1 0.0292(7) 0.0368(9) 0.0195(7) 0.0005(6) 0.0096(6) 0.0004(6)
P2 0.0279(7) 0.0307(8) 0.0195(7) -0.0010(6) 0.0091(6) -0.0007(6)
C1 0.038(3) 0.038(3) 0.018(3) -0.001(2) 0.015(2) 0.006(2)
C2 0.044(3) 0.028(3) 0.019(3) -0.006(2) 0.008(2) 0.003(2)
C3 0.024(3) 0.020(3) 0.038(3) -0.002(2) 0.004(2) -0.001(2)
C4 0.036(3) 0.036(3) 0.031(3) -0.001(3) 0.015(3) 0.000(3)
C5 0.034(3) 0.032(3) 0.030(3) 0.000(2) 0.011(2) 0.004(2)
C6 0.050(3) 0.048(4) 0.047(4) 0.000(3) 0.030(3) 0.009(3)
C7 0.055(4) 0.042(4) 0.033(4) -0.004(3) 0.006(3) 0.004(3)
C8 0.049(3) 0.030(4) 0.048(4) -0.004(3) 0.007(3) -0.002(3)
C9 0.059(4) 0.039(4) 0.042(4) 0.007(3) 0.026(3) -0.001(3)
C10 0.046(3) 0.048(4) 0.037(4) -0.001(3) 0.008(3) 0.012(3)
C11 0.026(3) 0.048(4) 0.022(3) -0.010(3) 0.005(2) 0.000(3)
C12 0.033(3) 0.036(4) 0.029(3) -0.007(2) 0.015(2) 0.001(2)
C13 0.032(3) 0.041(3) 0.023(3) 0.006(2) 0.011(2) 0.009(3)
C14 0.033(3) 0.053(4) 0.028(3) 0.007(3) 0.017(2) 0.005(3)
C15 0.036(3) 0.061(5) 0.060(4) 0.014(3) 0.027(3) 0.004(3)
C16 0.047(4) 0.080(5) 0.043(4) 0.027(4) 0.034(3) 0.023(4)
C17 0.059(4) 0.082(5) 0.031(4) 0.011(3) 0.031(3) 0.024(4)
C18 0.048(3) 0.058(4) 0.024(3) 0.005(3) 0.018(3) 0.014(3)
C19 0.035(3) 0.037(3) 0.027(3) -0.004(3) 0.017(2) 0.004(3)
C20 0.033(3) 0.048(4) 0.031(3) -0.001(3) 0.014(3) -0.003(3)
C21 0.038(3) 0.081(5) 0.024(3) 0.008(3) 0.014(3) 0.012(3)
C22 0.036(3) 0.093(6) 0.020(3) 0.001(3) 0.010(3) 0.012(3)
C23 0.029(3) 0.076(5) 0.035(4) -0.007(3) 0.005(3) -0.010(3)
C24 0.036(3) 0.054(4) 0.025(3) -0.004(3) 0.008(2) -0.003(3)
C25 0.028(3) 0.028(3) 0.020(3) -0.001(2) 0.007(2) -0.003(2)
C26 0.028(3) 0.037(3) 0.022(3) 0.001(2) 0.005(2) -0.001(2)
C27 0.035(3) 0.059(4) 0.018(3) -0.004(3) 0.017(2) -0.008(3)
C28 0.053(4) 0.050(4) 0.031(3) 0.001(3) 0.023(3) -0.014(3)
C29 0.053(4) 0.032(3) 0.044(4) 0.008(3) 0.010(3) -0.004(3)
C30 0.039(3) 0.040(4) 0.038(4) 0.002(3) 0.014(3) 0.001(3)
C31 0.039(3) 0.032(3) 0.016(3) 0.005(2) 0.013(2) 0.006(2)
C32 0.032(3) 0.038(3) 0.023(3) 0.002(2) 0.008(2) 0.001(2)
C33 0.045(3) 0.040(4) 0.031(3) -0.004(3) -0.003(3) -0.003(3)
C34 0.027(3) 0.038(4) 0.051(4) -0.008(3) -0.002(3) -0.004(3)
C35 0.034(3) 0.037(4) 0.048(4) -0.002(3) 0.018(3) 0.001(3)
C36 0.034(3) 0.036(3) 0.030(3) 0.001(2) 0.012(2) -0.002(2)
C37 0.031(3) 0.032(3) 0.013(3) -0.006(2) 0.005(2) 0.004(3)
C38 0.033(3) 0.033(3) 0.019(3) -0.004(2) 0.005(2) 0.000(3)
C39 0.031(3) 0.028(3) 0.019(3) -0.007(2) 0.012(2) 0.002(2)
C40 0.032(3) 0.039(3) 0.023(3) 0.001(2) 0.013(2) 0.003(3)
C41 0.025(3) 0.044(4) 0.023(3) -0.005(2) 0.005(2) 0.000(2)
C42 0.024(3) 0.032(3) 0.026(3) -0.002(2) 0.013(2) 0.002(2)
C43 0.026(3) 0.038(3) 0.028(3) -0.007(2) 0.011(2) 0.005(2)
C44 0.030(3) 0.046(4) 0.027(3) -0.011(3) 0.013(2) 0.000(3)
C45 0.029(3) 0.047(4) 0.042(4) -0.015(3) 0.013(3) -0.005(3)
C46 0.040(3) 0.039(4) 0.056(4) -0.007(3) 0.025(3) -0.009(3)
C47 0.045(3) 0.035(4) 0.038(4) -0.001(3) 0.018(3) 0.004(3)
C48 0.032(3) 0.033(3) 0.029(3) -0.009(2) 0.012(2) 0.001(2)
C49 0.033(3) 0.033(3) 0.022(3) -0.002(2) 0.006(2) 0.007(2)
C50 0.028(3) 0.032(3) 0.021(3) -0.006(2) 0.013(2) 0.004(2)
C51 0.026(3) 0.038(3) 0.015(3) -0.005(2) 0.007(2) 0.001(2)
C52 0.038(3) 0.047(4) 0.031(3) 0.000(3) 0.015(3) 0.007(3)
C53 0.042(3) 0.094(5) 0.032(4) -0.017(3) 0.012(3) 0.019(3)
C54 0.284(14) 0.159(10) 0.106(8) -0.085(7) 0.154(9) -0.149(10)
C55 0.061(5) 0.152(9) 0.077(6) 0.013(5) 0.049(4) 0.020(5)
C56 0.036(3) 0.035(3) 0.027(3) 0.004(2) 0.014(2) 0.004(2)
C57 0.038(3) 0.039(4) 0.037(3) -0.002(3) 0.015(3) 0.003(3)
C58 0.059(4) 0.049(4) 0.040(4) -0.008(3) 0.032(3) -0.002(3)
C59 0.072(5) 0.075(5) 0.040(4) -0.012(3) 0.023(4) 0.009(4)

loop_
_atom_type_symbol
_atom_type_description
_atom_type_scat_dispersion_real
_atom_type_scat_dispersion_imag
_atom_type_scat_source
C C 0.0033 0.0016 'International Tables Vol C Tables 4.2.6.8 and 6.1.1.4'
H H 0.0000 0.0000 'International Tables Vol C Tables 4.2.6.8 and 6.1.1.4'
P P 0.1023 0.0942 'International Tables Vol C Tables 4.2.6.8 and 6.1.1.4'
Fe Fe 0.3463 0.8444 'International Tables Vol C Tables 4.2.6.8 and 6.1.1.4'

loop_
_geom_angle_atom_site_label_1
_geom_angle_atom_site_label_2
_geom_angle_atom_site_label_3
_geom_angle
C37 Fe1 C5 94.3(2)
C37 Fe1 C1 87.59(19)
C5 Fe1 C1 40.14(18)
C37 Fe1 C3 153.32(19)
C5 Fe1 C3 66.62(19)
C1 Fe1 C3 65.77(19)
C37 Fe1 C4 131.6(2)
C5 Fe1 C4 39.32(18)
C1 Fe1 C4 65.33(19)
C3 Fe1 C4 38.77(18)
C37 Fe1 C2 116.77(19)
C5 Fe1 C2 66.80(19)
C1 Fe1 C2 38.81(18)
C3 Fe1 C2 39.67(18)
C4 Fe1 C2 65.42(19)
C37 Fe1 P1 81.42(14)
C5 Fe1 P1 110.37(14)
C1 Fe1 P1 147.75(14)
C3 Fe1 P1 121.81(14)
C4 Fe1 P1 100.29(14)
C2 Fe1 P1 161.44(14)
C37 Fe1 P2 87.98(15)
C5 Fe1 P2 163.56(15)
C1 Fe1 P2 123.93(14)
C3 Fe1 P2 105.30(14)
C4 Fe1 P2 140.35(14)
C2 Fe1 P2 97.67(14)
P1 Fe1 P2 86.06(6)
C19 P1 C11 103.6(2)
C19 P1 C13 101.1(2)
C11 P1 C13 101.0(2)
C19 P1 Fe1 119.38(16)
C11 P1 Fe1 107.10(16)
C13 P1 Fe1 121.88(18)
C31 P2 C25 99.9(2)
C31 P2 C12 101.2(2)
C25 P2 C12 102.8(2)
C31 P2 Fe1 121.11(17)
C25 P2 Fe1 118.94(16)
C12 P2 Fe1 110.14(17)
C2 C1 C5 109.5(4)
C2 C1 C6 125.9(5)
C5 C1 C6 124.4(5)
C2 C1 Fe1 71.4(3)
C5 C1 Fe1 69.8(3)
C6 C1 Fe1 129.4(4)
C1 C2 C3 107.4(4)
C1 C2 C7 126.2(4)
C3 C2 C7 125.6(5)
C1 C2 Fe1 69.8(3)
C3 C2 Fe1 69.9(3)
C7 C2 Fe1 133.6(4)
C4 C3 C2 107.4(4)
C4 C3 C8 128.1(5)
C2 C3 C8 123.2(5)
C4 C3 Fe1 70.8(3)
C2 C3 Fe1 70.4(3)
C8 C3 Fe1 133.9(3)
C3 C4 C5 110.0(4)
C3 C4 C9 126.0(4)
C5 C4 C9 123.3(5)
C3 C4 Fe1 70.5(3)
C5 C4 Fe1 69.6(3)
C9 C4 Fe1 133.6(4)
C4 C5 C1 105.6(4)
C4 C5 C10 128.0(5)
C1 C5 C10 126.1(4)
C4 C5 Fe1 71.1(3)
C1 C5 Fe1 70.1(3)
C10 C5 Fe1 127.9(4)
C1 C6 H6A 109.5
C1 C6 H6B 109.5
H6A C6 H6B 109.5
C1 C6 H6C 109.5
H6A C6 H6C 109.5
H6B C6 H6C 109.5
C2 C7 H7A 109.5
C2 C7 H7B 109.5
H7A C7 H7B 109.5
C2 C7 H7C 109.5
H7A C7 H7C 109.5
H7B C7 H7C 109.5
C3 C8 H8A 109.5
C3 C8 H8B 109.5
H8A C8 H8B 109.5
C3 C8 H8C 109.5
H8A C8 H8C 109.5
H8B C8 H8C 109.5
C4 C9 H9A 109.5
C4 C9 H9B 109.5
H9A C9 H9B 109.5
C4 C9 H9C 109.5
H9A C9 H9C 109.5
H9B C9 H9C 109.5
C5 C10 H10A 109.5
C5 C10 H10B 109.5
H10A C10 H10B 109.5
C5 C10 H10C 109.5
H10A C10 H10C 109.5
H10B C10 H10C 109.5
C12 C11 P1 108.6(3)
C12 C11 H11A 110.0
P1 C11 H11A 110.0
C12 C11 H11B 110.0
P1 C11 H11B 110.0
H11A C11 H11B 108.3
C11 C12 P2 109.4(3)
C11 C12 H12A 109.8
P2 C12 H12A 109.8
C11 C12 H12B 109.8
P2 C12 H12B 109.8
H12A C12 H12B 108.2
C14 C13 C18 118.3(5)
C14 C13 P1 120.3(4)
C18 C13 P1 121.4(4)
C13 C14 C15 121.9(5)
C13 C14 H14 119.0
C15 C14 H14 119.0
C16 C15 C14 118.5(6)
C16 C15 H15 120.8
C14 C15 H15 120.8
C15 C16 C17 120.6(5)
C15 C16 H16 119.7
C17 C16 H16 119.7
C18 C17 C16 120.7(6)
C18 C17 H17 119.7
C16 C17 H17 119.7
C17 C18 C13 120.0(6)
C17 C18 H18 120.0
C13 C18 H18 120.0
C24 C19 C20 115.7(5)
C24 C19 P1 123.6(4)
C20 C19 P1 120.7(4)
C21 C20 C19 121.8(5)
C21 C20 H20 119.1
C19 C20 H20 119.1
C22 C21 C20 121.3(6)
C22 C21 H21 119.4
C20 C21 H21 119.4
C21 C22 C23 118.3(5)
C21 C22 H22 120.9
C23 C22 H22 120.9
C24 C23 C22 120.8(5)
C24 C23 H23 119.6
C22 C23 H23 119.6
C23 C24 C19 122.0(5)
C23 C24 H24 119.0
C19 C24 H24 119.0
C30 C25 C26 118.7(4)
C30 C25 P2 121.3(3)
C26 C25 P2 120.0(4)
C27 C26 C25 120.3(5)
C27 C26 H26 119.8
C25 C26 H26 119.8
C28 C27 C26 120.5(5)
C28 C27 H27 119.7
C26 C27 H27 119.7
C27 C28 C29 120.0(5)
C27 C28 H28 120.0
C29 C28 H28 120.0
C28 C29 C30 119.9(5)
C28 C29 H29 120.1
C30 C29 H29 120.1
C25 C30 C29 120.6(5)
C25 C30 H30 119.7
C29 C30 H30 119.7
C32 C31 C36 116.7(4)
C32 C31 P2 121.8(4)
C36 C31 P2 121.5(4)
C33 C32 C31 121.8(5)
C33 C32 H32 119.1
C31 C32 H32 119.1
C32 C33 C34 119.1(5)
C32 C33 H33 120.5
C34 C33 H33 120.5
C35 C34 C33 119.9(5)
C35 C34 H34 120.0
C33 C34 H34 120.0
C34 C35 C36 120.7(5)
C34 C35 H35 119.7
C36 C35 H35 119.7
C35 C36 C31 121.9(5)
C35 C36 H36 119.1
C31 C36 H36 119.1
C38 C37 Fe1 179.0(4)
C37 C38 C39 176.0(5)
C40 C39 C51 117.3(4)
C40 C39 C38 121.9(5)
C51 C39 C38 120.7(4)
C41 C40 C39 122.6(5)
C41 C40 H40 118.7
C39 C40 H40 118.7
C40 C41 C42 119.2(5)
C40 C41 H41 120.4
C42 C41 H41 120.4
C41 C42 C50 118.8(4)
C41 C42 C43 131.5(5)
C50 C42 C43 109.7(4)
C44 C43 C48 120.8(5)
C44 C43 C42 131.8(5)
C48 C43 C42 107.3(4)
C43 C44 C45 119.1(5)
C43 C44 H44 120.5
C45 C44 H44 120.5
C46 C45 C44 120.3(5)
C46 C45 H45 119.9
C44 C45 H45 119.9
C45 C46 C47 121.0(5)
C45 C46 H46 119.5
C47 C46 H46 119.5
C48 C47 C46 119.4(5)
C48 C47 H47 120.3
C46 C47 H47 120.3
C47 C48 C43 119.4(5)
C47 C48 C49 128.2(5)
C43 C48 C49 112.4(5)
C48 C49 C56 113.3(4)
C48 C49 C50 100.3(4)
C56 C49 C50 112.2(4)
C48 C49 C52 112.0(4)
C56 C49 C52 107.6(4)
C50 C49 C52 111.5(4)
C51 C50 C42 122.1(5)
C51 C50 C49 127.6(4)
C42 C50 C49 110.2(4)
C50 C51 C39 120.0(5)
C50 C51 H51 120.0
C39 C51 H51 120.0
C53 C52 C49 116.0(4)
C53 C52 H52A 108.3
C49 C52 H52A 108.3
C53 C52 H52B 108.3
C49 C52 H52B 108.3
H52A C52 H52B 107.4
C54 C53 C52 121.3(6)
C54 C53 H53A 107.0
C52 C53 H53A 107.0
C54 C53 H53B 107.0
C52 C53 H53B 107.0
H53A C53 H53B 106.7
C53 C54 C55 125.7(9)
C53 C54 H54A 105.9
C55 C54 H54A 105.9
C53 C54 H54B 105.9
C55 C54 H54B 105.9
H54A C54 H54B 106.2
C54 C55 H55A 109.5
C54 C55 H55B 109.5
H55A C55 H55B 109.5
C54 C55 H55C 109.5
H55A C55 H55C 109.5
H55B C55 H55C 109.5
C57 C56 C49 115.6(4)
C57 C56 H56A 108.4
C49 C56 H56A 108.4
C57 C56 H56B 108.4
C49 C56 H56B 108.4
H56A C56 H56B 107.4
C56 C57 C58 113.6(4)
C56 C57 H57A 108.8
C58 C57 H57A 108.8
C56 C57 H57B 108.8
C58 C57 H57B 108.8
H57A C57 H57B 107.7
C59 C58 C57 115.1(4)
C59 C58 H58A 108.5
C57 C58 H58A 108.5
C59 C58 H58B 108.5
C57 C58 H58B 108.5
H58A C58 H58B 107.5
C58 C59 H59A 109.5
C58 C59 H59B 109.5
H59A C59 H59B 109.5
C58 C59 H59C 109.5
H59A C59 H59C 109.5
H59B C59 H59C 109.5

loop_
_geom_bond_atom_site_label_1
_geom_bond_atom_site_label_2
_geom_bond_distance
Fe1 C37 1.902(5)
Fe1 C5 2.109(5)
Fe1 C1 2.112(5)
Fe1 C3 2.125(5)
Fe1 C4 2.129(5)
Fe1 C2 2.133(5)
Fe1 P1 2.1788(15)
Fe1 P2 2.1874(15)
P1 C19 1.814(5)
P1 C11 1.825(5)
P1 C13 1.848(5)
P2 C31 1.832(5)
P2 C25 1.849(5)
P2 C12 1.854(5)
C1 C2 1.411(6)
C1 C5 1.449(7)
C1 C6 1.503(6)
C2 C3 1.445(7)
C2 C7 1.487(7)
C3 C4 1.412(7)
C3 C8 1.502(6)
C4 C5 1.426(6)
C4 C9 1.535(7)
C5 C10 1.490(7)
C6 H6A 0.9600
C6 H6B 0.9600
C6 H6C 0.9600
C7 H7A 0.9600
C7 H7B 0.9600
C7 H7C 0.9600
C8 H8A 0.9600
C8 H8B 0.9600
C8 H8C 0.9600
C9 H9A 0.9600
C9 H9B 0.9600
C9 H9C 0.9600
C10 H10A 0.9600
C10 H10B 0.9600
C10 H10C 0.9600
C11 C12 1.516(6)
C11 H11A 0.9700
C11 H11B 0.9700
C12 H12A 0.9700
C12 H12B 0.9700
C13 C14 1.367(7)
C13 C18 1.406(7)
C14 C15 1.398(6)
C14 H14 0.9300
C15 C16 1.377(8)
C15 H15 0.9300
C16 C17 1.369(8)
C16 H16 0.9300
C17 C18 1.377(7)
C17 H17 0.9300
C18 H18 0.9300
C19 C24 1.393(7)
C19 C20 1.409(7)
C20 C21 1.371(7)
C20 H20 0.9300
C21 C22 1.369(8)
C21 H21 0.9300
C22 C23 1.382(8)
C22 H22 0.9300
C23 C24 1.380(7)
C23 H23 0.9300
C24 H24 0.9300
C25 C30 1.381(7)
C25 C26 1.391(6)
C26 C27 1.392(6)
C26 H26 0.9300
C27 C28 1.365(7)
C27 H27 0.9300
C28 C29 1.380(7)
C28 H28 0.9300
C29 C30 1.397(7)
C29 H29 0.9300
C30 H30 0.9300
C31 C32 1.395(6)
C31 C36 1.400(6)
C32 C33 1.386(6)
C32 H32 0.9300
C33 C34 1.399(7)
C33 H33 0.9300
C34 C35 1.359(7)
C34 H34 0.9300
C35 C36 1.367(6)
C35 H35 0.9300
C36 H36 0.9300
C37 C38 1.205(6)
C38 C39 1.434(7)
C39 C40 1.396(6)
C39 C51 1.415(7)
C40 C41 1.386(6)
C40 H40 0.9300
C41 C42 1.395(7)
C41 H41 0.9300
C42 C50 1.394(6)
C42 C43 1.462(7)
C43 C44 1.378(6)
C43 C48 1.401(7)
C44 C45 1.395(7)
C44 H44 0.9300
C45 C46 1.365(8)
C45 H45 0.9300
C46 C47 1.393(7)
C46 H46 0.9300
C47 C48 1.382(7)
C47 H47 0.9300
C48 C49 1.514(7)
C49 C56 1.542(7)
C49 C50 1.547(7)
C49 C52 1.549(6)
C50 C51 1.369(6)
C51 H51 0.9300
C52 C53 1.526(7)
C52 H52A 0.9700
C52 H52B 0.9700
C53 C54 1.372(9)
C53 H53A 0.9700
C53 H53B 0.9700
C54 C55 1.455(11)
C54 H54A 0.9700
C54 H54B 0.9700
C55 H55A 0.9600
C55 H55B 0.9600
C55 H55C 0.9600
C56 C57 1.509(6)
C56 H56A 0.9700
C56 H56B 0.9700
C57 C58 1.531(7)
C57 H57A 0.9700
C57 H57B 0.9700
C58 C59 1.496(7)
C58 H58A 0.9700
C58 H58B 0.9700
C59 H59A 0.9600
C59 H59B 0.9600
C59 H59C 0.9600

loop_
_geom_torsion_atom_site_label_1
_geom_torsion_atom_site_label_2
_geom_torsion_atom_site_label_3
_geom_torsion_atom_site_label_4
_geom_torsion
C5 C1 C2 C3 -0.5(6)
C6 C1 C2 C3 174.2(5)
Fe1 C1 C2 C3 -60.1(3)
C5 C1 C2 C7 -170.5(5)
C6 C1 C2 C7 4.2(8)
Fe1 C1 C2 C7 129.9(5)
C5 C1 C2 Fe1 59.6(3)
C6 C1 C2 Fe1 -125.7(5)
C1 C2 C3 C4 -1.4(5)
C7 C2 C3 C4 168.7(5)
Fe1 C2 C3 C4 -61.4(3)
C1 C2 C3 C8 -169.7(5)
C7 C2 C3 C8 0.4(8)
Fe1 C2 C3 C8 130.3(5)
C1 C2 C3 Fe1 60.0(3)
C7 C2 C3 Fe1 -129.9(5)
C2 C3 C4 C5 2.8(6)
C8 C3 C4 C5 170.3(5)
Fe1 C3 C4 C5 -58.4(4)
C2 C3 C4 C9 -168.4(5)
C8 C3 C4 C9 -0.9(8)
Fe1 C3 C4 C9 130.4(5)
C2 C3 C4 Fe1 61.2(3)
C8 C3 C4 Fe1 -131.2(5)
C3 C4 C5 C1 -3.0(6)
C9 C4 C5 C1 168.5(5)
Fe1 C4 C5 C1 -62.0(3)
C3 C4 C5 C10 -177.2(5)
C9 C4 C5 C10 -5.7(8)
Fe1 C4 C5 C10 123.8(5)
C3 C4 C5 Fe1 59.0(4)
C9 C4 C5 Fe1 -129.5(5)
C2 C1 C5 C4 2.1(6)
C6 C1 C5 C4 -172.6(5)
Fe1 C1 C5 C4 62.7(3)
C2 C1 C5 C10 176.5(5)
C6 C1 C5 C10 1.7(8)
Fe1 C1 C5 C10 -123.0(5)
C2 C1 C5 Fe1 -60.6(4)
C6 C1 C5 Fe1 124.7(5)
C19 P1 C11 C12 174.0(3)
C13 P1 C11 C12 -81.6(3)
Fe1 P1 C11 C12 46.9(3)
P1 C11 C12 P2 -41.4(4)
C31 P2 C12 C11 149.3(3)
C25 P2 C12 C11 -107.7(3)
Fe1 P2 C12 C11 20.0(4)
C19 P1 C13 C14 -139.8(4)
C11 P1 C13 C14 113.8(4)
Fe1 P1 C13 C14 -4.5(5)
C19 P1 C13 C18 41.5(5)
C11 P1 C13 C18 -65.0(5)
Fe1 P1 C13 C18 176.8(3)
C18 C13 C14 C15 -1.7(8)
P1 C13 C14 C15 179.6(4)
C13 C14 C15 C16 0.0(8)
C14 C15 C16 C17 2.1(9)
C15 C16 C17 C18 -2.4(9)
C16 C17 C18 C13 0.7(9)
C14 C13 C18 C17 1.3(8)
P1 C13 C18 C17 -179.9(4)
C11 P1 C19 C24 -29.0(5)
C13 P1 C19 C24 -133.3(4)
Fe1 P1 C19 C24 90.0(4)
C11 P1 C19 C20 154.7(4)
C13 P1 C19 C20 50.4(4)
Fe1 P1 C19 C20 -86.3(4)
C24 C19 C20 C21 -2.5(7)
P1 C19 C20 C21 174.0(4)
C19 C20 C21 C22 3.5(8)
C20 C21 C22 C23 -2.7(8)
C21 C22 C23 C24 1.1(8)
C22 C23 C24 C19 -0.4(8)
C20 C19 C24 C23 1.0(7)
P1 C19 C24 C23 -175.5(4)
C31 P2 C25 C30 57.4(4)
C12 P2 C25 C30 -46.5(5)
Fe1 P2 C25 C30 -168.5(4)
C31 P2 C25 C26 -123.0(4)
C12 P2 C25 C26 133.0(4)
Fe1 P2 C25 C26 11.1(4)
C30 C25 C26 C27 -0.5(7)
P2 C25 C26 C27 180.0(4)
C25 C26 C27 C28 0.7(8)
C26 C27 C28 C29 -1.0(8)
C27 C28 C29 C30 1.1(8)
C26 C25 C30 C29 0.6(8)
P2 C25 C30 C29 -179.9(4)
C28 C29 C30 C25 -0.9(8)
C25 P2 C31 C32 31.0(5)
C12 P2 C31 C32 136.3(4)
Fe1 P2 C31 C32 -101.7(4)
C25 P2 C31 C36 -152.1(4)
C12 P2 C31 C36 -46.8(5)
Fe1 P2 C31 C36 75.1(4)
C36 C31 C32 C33 0.2(7)
P2 C31 C32 C33 177.2(4)
C31 C32 C33 C34 0.1(8)
C32 C33 C34 C35 -0.5(8)
C33 C34 C35 C36 0.6(8)
C34 C35 C36 C31 -0.2(8)
C32 C31 C36 C35 -0.2(7)
P2 C31 C36 C35 -177.2(4)
C51 C39 C40 C41 1.9(7)
C38 C39 C40 C41 -177.2(4)
C39 C40 C41 C42 -1.3(7)
C40 C41 C42 C50 1.0(7)
C40 C41 C42 C43 178.6(4)
C41 C42 C43 C44 0.6(9)
C50 C42 C43 C44 178.4(5)
C41 C42 C43 C48 -177.9(5)
C50 C42 C43 C48 -0.1(5)
C48 C43 C44 C45 -0.3(7)
C42 C43 C44 C45 -178.7(5)
C43 C44 C45 C46 -1.0(7)
C44 C45 C46 C47 1.4(8)
C45 C46 C47 C48 -0.7(8)
C46 C47 C48 C43 -0.5(7)
C46 C47 C48 C49 178.4(5)
C44 C43 C48 C47 1.0(7)
C42 C43 C48 C47 179.7(4)
C44 C43 C48 C49 -178.0(4)
C42 C43 C48 C49 0.7(5)
C47 C48 C49 C56 60.4(6)
C43 C48 C49 C56 -120.7(5)
C47 C48 C49 C50 -179.9(5)
C43 C48 C49 C50 -0.9(5)
C47 C48 C49 C52 -61.6(6)
C43 C48 C49 C52 117.4(5)
C41 C42 C50 C51 -1.5(7)
C43 C42 C50 C51 -179.6(4)
C41 C42 C50 C49 177.6(4)
C43 C42 C50 C49 -0.5(5)
C48 C49 C50 C51 179.9(4)
C56 C49 C50 C51 -59.5(6)
C52 C49 C50 C51 61.2(6)
C48 C49 C50 C42 0.8(5)
C56 C49 C50 C42 121.4(4)
C52 C49 C50 C42 -117.9(4)
C42 C50 C51 C39 2.2(7)
C49 C50 C51 C39 -176.8(4)
C40 C39 C51 C50 -2.3(6)
C38 C39 C51 C50 176.8(4)
C48 C49 C52 C53 -52.4(6)
C56 C49 C52 C53 -177.5(5)
C50 C49 C52 C53 59.0(6)
C49 C52 C53 C54 -94.3(9)
C52 C53 C54 C55 -34.4(16)
C48 C49 C56 C57 55.6(6)
C50 C49 C56 C57 -57.1(6)
C52 C49 C56 C57 179.9(4)
C49 C56 C57 C58 -172.7(4)
C56 C57 C58 C59 -57.3(7)
